data_7127968
loop_
_publ_author_name
'So, Jongho'
'Kim, Seji'
'Cho, Kyung-Bin'
'Lee, Yunho'

_publ_section_title
;
 Metal-ligand cooperative transformation of alkyl azide to isocyanate
 occurring at a Co-Si moiety.
;
_journal_issue 26
_journal_name_full 'Chemical communications (Cambridge, England)'
_journal_page_first 3219
_journal_page_last 3222
_journal_paper_doi 10.1039/d0cc08012h
_journal_volume 57
_journal_year 2021
_chemical_formula_moiety 'C35 H57 Co N2 P2 Si'
_chemical_formula_sum 'C35 H57 Co N2 P2 Si'
_chemical_formula_weight 654.78
_chemical_name_systematic (MeSiP2)Co(CNtBu)2
_space_group_crystal_system monoclinic
_space_group_IT_number 14
_space_group_name_Hall '-P 2ybc'
_space_group_name_H-M_alt 'P 1 21/c 1'
_atom_sites_solution_hydrogens geom
_audit_creation_method SHELXL-2018/3
_audit_update_record
;
2019-09-19 deposited with the CCDC.	2021-02-19 downloaded from the CCDC.
;
_cell_angle_alpha 90
_cell_angle_beta 106.87
_cell_angle_gamma 90
_cell_formula_units_Z 4
_cell_length_a 10.618(2)
_cell_length_b 19.666(4)
_cell_length_c 18.290(3)
_cell_measurement_reflns_used 43643
_cell_measurement_temperature 120(2)
_cell_measurement_theta_max 26.441
_cell_measurement_theta_min 2.256
_cell_volume 3654.8(12)
_computing_cell_refinement 'Bruker SMART'
_computing_data_collection 'Bruker SMART'
_computing_data_reduction 'Bruker SAINT'
_computing_molecular_graphics 'Bruker SHELXTL'
_computing_publication_material 'Bruker SHELXTL'
_computing_structure_refinement 'SHELXL-2018/3 (Sheldrick, 2018)'
_computing_structure_solution 'SHELXT 2018/2 (Sheldrick, 2018)'
_diffrn_ambient_temperature 120(2)
_diffrn_measured_fraction_theta_full 0.999
_diffrn_measured_fraction_theta_max 0.995
_diffrn_measurement_device_type 'CCD area detector'
_diffrn_measurement_method 'phi and omega scans'
_diffrn_radiation_type MoK\a
_diffrn_radiation_wavelength 0.71073
_diffrn_reflns_av_R_equivalents 0.0612
_diffrn_reflns_av_unetI/netI 0.0447
_diffrn_reflns_Laue_measured_fraction_full 0.999
_diffrn_reflns_Laue_measured_fraction_max 0.995
_diffrn_reflns_limit_h_max 13
_diffrn_reflns_limit_h_min -13
_diffrn_reflns_limit_k_max 24
_diffrn_reflns_limit_k_min -24
_diffrn_reflns_limit_l_max 22
_diffrn_reflns_limit_l_min -22
_diffrn_reflns_number 43643
_diffrn_reflns_point_group_measured_fraction_full 0.999
_diffrn_reflns_point_group_measured_fraction_max 0.995
_diffrn_reflns_theta_full 25.242
_diffrn_reflns_theta_max 26.441
_diffrn_reflns_theta_min 2.256
_diffrn_source 'fine-focus sealed tube'
_exptl_absorpt_coefficient_mu 0.615
_exptl_absorpt_correction_type multi-scan
_exptl_absorpt_process_details SADABS
_exptl_crystal_colour orange
_exptl_crystal_density_diffrn 1.190
_exptl_crystal_density_meas ?
_exptl_crystal_density_method 'not measured'
_exptl_crystal_description block
_exptl_crystal_F_000 1408
_exptl_crystal_size_max 0.2
_exptl_crystal_size_mid 0.2
_exptl_crystal_size_min 0.2
_exptl_transmission_factor_max 0.7454
_exptl_transmission_factor_min 0.6503
_refine_diff_density_max 0.519
_refine_diff_density_min -0.348
_refine_diff_density_rms 0.061
_refine_ls_extinction_method none
_refine_ls_goodness_of_fit_ref 1.004
_refine_ls_hydrogen_treatment constr
_refine_ls_matrix_type full
_refine_ls_number_parameters 416
_refine_ls_number_reflns 7500
_refine_ls_number_restraints 0
_refine_ls_restrained_S_all 1.004
_refine_ls_R_factor_all 0.0562
_refine_ls_R_factor_gt 0.0406
_refine_ls_shift/su_max 0.001
_refine_ls_shift/su_mean 0.000
_refine_ls_structure_factor_coef Fsqd
_refine_ls_weighting_details 'w=1/[\s^2^(Fo^2^)+(0.0615P)^2^+1.1553P] where P=(Fo^2^+2Fc^2^)/3'
_refine_ls_weighting_scheme calc
_refine_ls_wR_factor_gt 0.1018
_refine_ls_wR_factor_ref 0.1084
_reflns_Friedel_coverage 0.000
_reflns_number_gt 5915
_reflns_number_total 7500
_reflns_threshold_expression 'I > 2\s(I)'
_cod_data_source_file d0cc08012h2.cif
_cod_data_source_block 0849A-1_a
_cod_depositor_comments
;
The following automatic conversions were performed:

data item '_exptl_crystal_density_meas' value 'not measured' was
changed to '?' -- the value is perceived as not measured.

Automatic conversion script
Id: cif_fix_values 7556 2019-12-06 15:28:31Z antanas 

 Adding full bibliography for 7127967--7127973.cif.
;
_cod_original_cell_volume 3654.7(12)
_cod_original_sg_symbol_H-M 'P 21/c'
_cod_database_code 7127968
_shelx_shelxl_version_number 2018/3
_shelx_space_group_comment
;
The symmetry employed for this shelxl refinement is uniquely defined
by the following loop, which should always be used as a source of
symmetry information in preference to the above space-group names.
They are only intended as comments.
;

loop_
_space_group_symop_operation_xyz
'x, y, z'
'-x, y+1/2, -z+1/2'
'-x, -y, -z'
'x, -y-1/2, z-1/2'

loop_
_atom_site_label
_atom_site_type_symbol
_atom_site_fract_x
_atom_site_fract_y
_atom_site_fract_z
_atom_site_U_iso_or_equiv
_atom_site_adp_type
_atom_site_occupancy
_atom_site_site_symmetry_order
_atom_site_calc_flag
_atom_site_refinement_flags_posn
_atom_site_refinement_flags_adp
_atom_site_refinement_flags_occupancy
_atom_site_disorder_assembly
_atom_site_disorder_group
Co1 Co 0.33664(3) 0.34767(2) 0.25958(2) 0.01788(9) Uani 1 1 d . . . . .
P1 P 0.45145(6) 0.30176(3) 0.36703(3) 0.02098(14) Uani 1 1 d . . . . .
Si1 Si 0.48533(6) 0.29825(3) 0.20973(3) 0.01994(14) Uani 1 1 d . . . . .
N1 N 0.11934(19) 0.40547(10) 0.31481(12) 0.0273(4) Uani 1 1 d . . . . .
C1 C 0.6165(2) 0.25344(10) 0.28807(12) 0.0220(5) Uani 1 1 d . . . . .
N2 N 0.1452(2) 0.24963(11) 0.16583(12) 0.0341(5) Uani 1 1 d . . . . .
C2 C 0.5981(2) 0.25527(11) 0.36063(13) 0.0253(5) Uani 1 1 d . . . . .
P2 P 0.37286(6) 0.43800(3) 0.19926(3) 0.02117(14) Uani 1 1 d . . . . .
C3 C 0.6826(3) 0.21910(14) 0.42050(15) 0.0365(6) Uani 1 1 d . . . . .
H3 H 0.669560 0.220251 0.469723 0.044 Uiso 1 1 calc R U . . .
C4 C 0.7855(3) 0.18144(14) 0.40895(16) 0.0382(6) Uani 1 1 d . . . . .
H4 H 0.842363 0.156659 0.450002 0.046 Uiso 1 1 calc R U . . .
C5 C 0.8051(2) 0.18007(12) 0.33727(15) 0.0323(6) Uani 1 1 d . . . . .
H5 H 0.876362 0.154934 0.329273 0.039 Uiso 1 1 calc R U . . .
C6 C 0.7214(2) 0.21507(11) 0.27786(14) 0.0277(5) Uani 1 1 d . . . . .
H6 H 0.734868 0.213280 0.228761 0.033 Uiso 1 1 calc R U . . .
C7 C 0.5636(2) 0.36427(11) 0.16088(12) 0.0239(5) Uani 1 1 d . . . . .
C9 C 0.5476(3) 0.48032(12) 0.11365(14) 0.0316(6) Uani 1 1 d . . . . .
H9 H 0.507320 0.523876 0.108717 0.038 Uiso 1 1 calc R U . . .
C8 C 0.5075(2) 0.42926(11) 0.15522(13) 0.0249(5) Uani 1 1 d . . . . .
C10 C 0.6456(3) 0.46758(13) 0.07979(14) 0.0356(6) Uani 1 1 d . . . . .
H10 H 0.674088 0.502722 0.052661 0.043 Uiso 1 1 calc R U . . .
C11 C 0.7023(3) 0.40414(13) 0.08517(15) 0.0367(6) Uani 1 1 d . . . . .
H11 H 0.769611 0.395469 0.061727 0.044 Uiso 1 1 calc R U . . .
C12 C 0.6609(3) 0.35300(13) 0.12482(15) 0.0338(6) Uani 1 1 d . . . . .
H12 H 0.699605 0.309182 0.127543 0.041 Uiso 1 1 calc R U . . .
C13 C 0.4343(2) 0.23012(12) 0.13365(13) 0.0279(5) Uani 1 1 d . . . . .
H13A H 0.511596 0.214521 0.119411 0.042 Uiso 1 1 calc R U . . .
H13B H 0.369335 0.248855 0.088589 0.042 Uiso 1 1 calc R U . . .
H13C H 0.395417 0.191724 0.153585 0.042 Uiso 1 1 calc R U . . .
C14 C 0.5225(2) 0.35024(12) 0.45809(13) 0.0279(5) Uani 1 1 d . . . . .
H14 H 0.556011 0.316255 0.499890 0.034 Uiso 1 1 calc R U . . .
C15 C 0.6389(3) 0.39352(15) 0.45348(16) 0.0447(7) Uani 1 1 d . . . . .
H15A H 0.681358 0.413584 0.503637 0.067 Uiso 1 1 calc R U . . .
H15B H 0.607873 0.429845 0.415863 0.067 Uiso 1 1 calc R U . . .
H15C H 0.702352 0.364990 0.437965 0.067 Uiso 1 1 calc R U . . .
C16 C 0.4220(3) 0.39477(13) 0.48039(14) 0.0374(6) Uani 1 1 d . . . . .
H16A H 0.466153 0.421184 0.526069 0.056 Uiso 1 1 calc R U . . .
H16B H 0.354164 0.365948 0.491138 0.056 Uiso 1 1 calc R U . . .
H16C H 0.380966 0.425813 0.438287 0.056 Uiso 1 1 calc R U . . .
C17 C 0.3667(2) 0.22990(12) 0.40208(14) 0.0285(5) Uani 1 1 d . . . . .
H17 H 0.419976 0.218255 0.455287 0.034 Uiso 1 1 calc R U . . .
C18 C 0.3600(3) 0.16653(12) 0.35180(17) 0.0387(7) Uani 1 1 d . . . . .
H18A H 0.308795 0.130993 0.367726 0.058 Uiso 1 1 calc R U . . .
H18B H 0.449256 0.149851 0.357401 0.058 Uiso 1 1 calc R U . . .
H18C H 0.317616 0.178367 0.298238 0.058 Uiso 1 1 calc R U . . .
C19 C 0.2282(3) 0.24769(13) 0.40373(16) 0.0362(6) Uani 1 1 d . . . . .
H19A H 0.190062 0.208892 0.423381 0.054 Uiso 1 1 calc R U . . .
H19B H 0.173783 0.258524 0.351889 0.054 Uiso 1 1 calc R U . . .
H19C H 0.231610 0.287146 0.436979 0.054 Uiso 1 1 calc R U . . .
C20 C 0.4091(2) 0.52439(11) 0.24509(13) 0.0277(5) Uani 1 1 d . . . . .
H20 H 0.386126 0.559406 0.203684 0.033 Uiso 1 1 calc R U . . .
C21 C 0.5558(3) 0.53129(13) 0.28733(16) 0.0406(7) Uani 1 1 d . . . . .
H21A H 0.569836 0.571504 0.320364 0.061 Uiso 1 1 calc R U . . .
H21B H 0.605593 0.536125 0.250137 0.061 Uiso 1 1 calc R U . . .
H21C H 0.585829 0.490657 0.318538 0.061 Uiso 1 1 calc R U . . .
C22 C 0.3285(3) 0.53889(12) 0.30013(15) 0.0383(6) Uani 1 1 d . . . . .
H22A H 0.348310 0.584792 0.321171 0.057 Uiso 1 1 calc R U . . .
H22B H 0.350809 0.505631 0.341824 0.057 Uiso 1 1 calc R U . . .
H22C H 0.234525 0.535539 0.272746 0.057 Uiso 1 1 calc R U . . .
C23 C 0.2381(2) 0.45977(12) 0.10983(13) 0.0299(6) Uani 1 1 d . . . . .
H23 H 0.265169 0.501882 0.087672 0.036 Uiso 1 1 calc R U . . .
C24 C 0.2208(3) 0.40288(13) 0.05022(14) 0.0349(6) Uani 1 1 d . . . . .
H24A H 0.152127 0.415818 0.003681 0.052 Uiso 1 1 calc R U . . .
H24B H 0.195164 0.360756 0.070760 0.052 Uiso 1 1 calc R U . . .
H24C H 0.303910 0.395746 0.038186 0.052 Uiso 1 1 calc R U . . .
C25 C 0.1068(3) 0.47415(16) 0.12503(15) 0.0436(7) Uani 1 1 d . . . . .
H25A H 0.039898 0.483972 0.076636 0.065 Uiso 1 1 calc R U . . .
H25B H 0.116171 0.513408 0.159195 0.065 Uiso 1 1 calc R U . . .
H25C H 0.079975 0.434299 0.149024 0.065 Uiso 1 1 calc R U . . .
C26 C 0.2089(2) 0.38547(11) 0.29576(12) 0.0227(5) Uani 1 1 d . . . . .
C27 C 0.0023(2) 0.42516(13) 0.33465(15) 0.0319(6) Uani 1 1 d . . . . .
C28 C 0.0460(3) 0.45979(16) 0.41207(16) 0.0527(8) Uani 1 1 d . . . . .
H28A H -0.031398 0.475536 0.426110 0.079 Uiso 1 1 calc R U . . .
H28B H 0.102210 0.498750 0.409593 0.079 Uiso 1 1 calc R U . . .
H28C H 0.095561 0.427459 0.450503 0.079 Uiso 1 1 calc R U . . .
C29 C -0.0752(3) 0.47475(17) 0.27421(18) 0.0512(8) Uani 1 1 d . . . . .
H29A H -0.153901 0.489742 0.287413 0.077 Uiso 1 1 calc R U . . .
H29B H -0.101479 0.452160 0.224309 0.077 Uiso 1 1 calc R U . . .
H29C H -0.020101 0.514232 0.272049 0.077 Uiso 1 1 calc R U . . .
C30 C -0.0773(3) 0.36171(17) 0.3363(3) 0.0687(11) Uani 1 1 d . . . . .
H30A H -0.160555 0.374279 0.345796 0.103 Uiso 1 1 calc R U . . .
H30B H -0.027484 0.331557 0.377197 0.103 Uiso 1 1 calc R U . . .
H30C H -0.095561 0.338170 0.287143 0.103 Uiso 1 1 calc R U . . .
C31 C 0.2222(2) 0.28787(11) 0.20240(13) 0.0232(5) Uani 1 1 d . . . . .
C32 C 0.0453(3) 0.20080(13) 0.13175(15) 0.0343(6) Uani 1 1 d . . . . .
C33A C -0.0487(6) 0.2319(3) 0.0642(4) 0.083(3) Uani 0.678(9) 1 d . . P A 1
H33A H -0.122652 0.200756 0.043783 0.125 Uiso 0.678(9) 1 calc R U P A 1
H33B H -0.004365 0.240685 0.025059 0.125 Uiso 0.678(9) 1 calc R U P A 1
H33C H -0.081427 0.274760 0.079012 0.125 Uiso 0.678(9) 1 calc R U P A 1
C34A C -0.0141(7) 0.1775(3) 0.1915(4) 0.0613(19) Uani 0.678(9) 1 d . . P A 1
H34A H -0.086363 0.145931 0.168925 0.092 Uiso 0.678(9) 1 calc R U P A 1
H34B H -0.048090 0.216782 0.212798 0.092 Uiso 0.678(9) 1 calc R U P A 1
H34C H 0.052881 0.154370 0.232259 0.092 Uiso 0.678(9) 1 calc R U P A 1
C35A C 0.1186(5) 0.1390(2) 0.1067(3) 0.0458(15) Uani 0.678(9) 1 d . . P A 1
H35A H 0.157753 0.153985 0.067082 0.069 Uiso 0.678(9) 1 calc R U P A 1
H35B H 0.055383 0.102404 0.086515 0.069 Uiso 0.678(9) 1 calc R U P A 1
H35C H 0.187940 0.122286 0.150993 0.069 Uiso 0.678(9) 1 calc R U P A 1
C33B C -0.0933(9) 0.2412(6) 0.1221(7) 0.060(4) Uani 0.322(9) 1 d . . P A 2
H33D H -0.167263 0.210700 0.099036 0.090 Uiso 0.322(9) 1 calc R U P A 2
H33E H -0.097703 0.280867 0.089064 0.090 Uiso 0.322(9) 1 calc R U P A 2
H33F H -0.098085 0.256065 0.172336 0.090 Uiso 0.322(9) 1 calc R U P A 2
C34B C 0.0499(13) 0.1787(11) 0.0578(9) 0.109(9) Uani 0.322(9) 1 d . . P A 2
H34D H -0.019683 0.145167 0.037415 0.163 Uiso 0.322(9) 1 calc R U P A 2
H34E H 0.135814 0.158030 0.062188 0.163 Uiso 0.322(9) 1 calc R U P A 2
H34F H 0.036853 0.217838 0.023195 0.163 Uiso 0.322(9) 1 calc R U P A 2
C35B C 0.0412(19) 0.1456(8) 0.1857(11) 0.098(7) Uani 0.322(9) 1 d . . P A 2
H35D H 0.015941 0.102968 0.157388 0.147 Uiso 0.322(9) 1 calc R U P A 2
H35E H -0.023350 0.156722 0.212727 0.147 Uiso 0.322(9) 1 calc R U P A 2
H35F H 0.128325 0.140326 0.222634 0.147 Uiso 0.322(9) 1 calc R U P A 2

loop_
_atom_site_aniso_label
_atom_site_aniso_U_11
_atom_site_aniso_U_22
_atom_site_aniso_U_33
_atom_site_aniso_U_23
_atom_site_aniso_U_13
_atom_site_aniso_U_12
Co1 0.02525(17) 0.01271(15) 0.01697(16) -0.00004(11) 0.00816(12) 0.00010(11)
P1 0.0290(3) 0.0194(3) 0.0168(3) 0.0017(2) 0.0100(2) 0.0035(2)
Si1 0.0295(3) 0.0146(3) 0.0187(3) -0.0002(2) 0.0117(3) -0.0007(2)
N1 0.0291(11) 0.0227(10) 0.0328(11) -0.0011(8) 0.0130(9) 0.0019(8)
C1 0.0292(12) 0.0154(10) 0.0243(12) 0.0009(9) 0.0121(9) -0.0019(9)
N2 0.0328(11) 0.0325(11) 0.0392(12) -0.0157(10) 0.0141(10) -0.0094(9)
C2 0.0287(12) 0.0231(11) 0.0254(12) 0.0018(9) 0.0101(10) 0.0037(9)
P2 0.0306(3) 0.0132(3) 0.0197(3) 0.0015(2) 0.0072(2) -0.0007(2)
C3 0.0426(15) 0.0430(15) 0.0258(13) 0.0080(11) 0.0132(11) 0.0121(12)
C4 0.0378(15) 0.0383(15) 0.0369(15) 0.0103(12) 0.0082(12) 0.0141(12)
C5 0.0312(13) 0.0270(12) 0.0423(15) 0.0035(11) 0.0162(12) 0.0071(10)
C6 0.0346(13) 0.0205(11) 0.0330(13) 0.0001(10) 0.0176(11) -0.0003(10)
C7 0.0357(13) 0.0207(11) 0.0172(11) -0.0015(9) 0.0106(10) -0.0028(9)
C9 0.0447(15) 0.0208(12) 0.0296(13) 0.0045(10) 0.0110(11) -0.0049(11)
C8 0.0338(13) 0.0207(11) 0.0207(11) -0.0005(9) 0.0085(10) -0.0061(9)
C10 0.0508(16) 0.0316(14) 0.0289(13) 0.0035(11) 0.0189(12) -0.0147(12)
C11 0.0471(16) 0.0394(15) 0.0331(14) -0.0007(11) 0.0265(12) -0.0102(12)
C12 0.0446(15) 0.0273(13) 0.0363(14) -0.0038(11) 0.0223(12) -0.0021(11)
C13 0.0366(14) 0.0229(11) 0.0264(12) -0.0039(10) 0.0126(10) -0.0006(10)
C14 0.0373(14) 0.0275(12) 0.0182(11) 0.0020(9) 0.0067(10) 0.0052(10)
C15 0.0479(17) 0.0484(17) 0.0350(15) -0.0061(13) 0.0076(13) -0.0125(14)
C16 0.0506(16) 0.0339(14) 0.0254(13) -0.0069(11) 0.0072(12) 0.0077(12)
C17 0.0396(14) 0.0225(12) 0.0269(12) 0.0064(10) 0.0151(11) 0.0034(10)
C18 0.0531(17) 0.0147(12) 0.0523(17) 0.0055(11) 0.0215(14) 0.0025(11)
C19 0.0430(15) 0.0287(13) 0.0452(16) 0.0065(12) 0.0260(13) -0.0020(11)
C20 0.0436(15) 0.0128(10) 0.0276(12) 0.0004(9) 0.0118(11) -0.0010(10)
C21 0.0527(17) 0.0245(13) 0.0382(15) -0.0064(11) 0.0031(13) -0.0093(12)
C22 0.0640(18) 0.0166(11) 0.0390(15) -0.0041(10) 0.0226(14) -0.0025(11)
C23 0.0385(14) 0.0247(12) 0.0234(12) 0.0062(10) 0.0041(10) 0.0000(10)
C24 0.0467(16) 0.0323(13) 0.0227(13) 0.0030(10) 0.0053(11) -0.0039(12)
C25 0.0398(16) 0.0538(18) 0.0323(15) 0.0083(13) 0.0027(12) 0.0128(13)
C26 0.0311(13) 0.0156(10) 0.0202(11) 0.0002(8) 0.0056(10) -0.0011(9)
C27 0.0338(14) 0.0298(13) 0.0371(14) -0.0062(11) 0.0182(11) 0.0053(11)
C28 0.068(2) 0.0549(19) 0.0383(16) -0.0060(14) 0.0210(15) 0.0228(16)
C29 0.0384(16) 0.064(2) 0.0490(18) 0.0006(15) 0.0098(14) 0.0198(15)
C30 0.051(2) 0.051(2) 0.121(3) -0.004(2) 0.052(2) -0.0081(16)
C31 0.0309(12) 0.0204(11) 0.0217(11) 0.0020(9) 0.0127(10) 0.0039(10)
C32 0.0332(14) 0.0287(13) 0.0403(15) -0.0094(11) 0.0095(12) -0.0121(11)
C33A 0.064(4) 0.076(4) 0.078(5) -0.005(3) -0.031(4) 0.009(3)
C34A 0.066(4) 0.044(3) 0.098(5) -0.020(3) 0.062(4) -0.021(3)
C35A 0.050(3) 0.029(2) 0.066(4) -0.021(2) 0.030(3) -0.0161(19)
C33B 0.039(6) 0.082(8) 0.055(7) -0.024(6) 0.008(5) -0.003(5)
C34B 0.050(8) 0.19(2) 0.092(12) -0.110(14) 0.031(8) -0.045(11)
C35B 0.102(14) 0.052(9) 0.124(15) 0.020(9) 0.009(11) -0.030(9)

loop_
_atom_type_symbol
_atom_type_description
_atom_type_scat_dispersion_real
_atom_type_scat_dispersion_imag
_atom_type_scat_source
C C 0.0033 0.0016 'International Tables Vol C Tables 4.2.6.8 and 6.1.1.4'
H H 0.0000 0.0000 'International Tables Vol C Tables 4.2.6.8 and 6.1.1.4'
N N 0.0061 0.0033 'International Tables Vol C Tables 4.2.6.8 and 6.1.1.4'
P P 0.1023 0.0942 'International Tables Vol C Tables 4.2.6.8 and 6.1.1.4'
Co Co 0.3494 0.9721 'International Tables Vol C Tables 4.2.6.8 and 6.1.1.4'
Si Si 0.0817 0.0704 'International Tables Vol C Tables 4.2.6.8 and 6.1.1.4'

loop_
_geom_angle_atom_site_label_1
_geom_angle_atom_site_label_2
_geom_angle_atom_site_label_3
_geom_angle
_geom_angle_site_symmetry_1
_geom_angle_site_symmetry_3
_geom_angle_publ_flag
C31 Co1 C26 91.68(10) . . ?
C31 Co1 P2 115.33(7) . . ?
C26 Co1 P2 96.31(7) . . ?
C31 Co1 P1 111.12(7) . . ?
C26 Co1 P1 96.95(7) . . ?
P2 Co1 P1 131.05(3) . . ?
C31 Co1 Si1 85.25(8) . . ?
C26 Co1 Si1 176.81(7) . . ?
P2 Co1 Si1 84.25(3) . . ?
P1 Co1 Si1 84.98(3) . . ?
C2 P1 C14 100.34(11) . . ?
C2 P1 C17 98.38(11) . . ?
C14 P1 C17 100.81(11) . . ?
C2 P1 Co1 114.20(8) . . ?
C14 P1 Co1 124.33(8) . . ?
C17 P1 Co1 114.76(8) . . ?
C13 Si1 C7 102.07(10) . . ?
C13 Si1 C1 102.52(10) . . ?
C7 Si1 C1 110.31(10) . . ?
C13 Si1 Co1 121.08(8) . . ?
C7 Si1 Co1 110.38(8) . . ?
C1 Si1 Co1 109.89(7) . . ?
C26 N1 C27 174.9(2) . . ?
C2 C1 C6 118.4(2) . . ?
C2 C1 Si1 115.52(17) . . ?
C6 C1 Si1 125.87(17) . . ?
C31 N2 C32 171.0(3) . . ?
C3 C2 C1 119.9(2) . . ?
C3 C2 P1 124.61(19) . . ?
C1 C2 P1 115.31(16) . . ?
C8 P2 C23 97.56(11) . . ?
C8 P2 C20 101.20(11) . . ?
C23 P2 C20 100.78(11) . . ?
C8 P2 Co1 114.71(7) . . ?
C23 P2 Co1 115.03(8) . . ?
C20 P2 Co1 123.51(8) . . ?
C4 C3 C2 120.6(2) . . ?
C4 C3 H3 119.7 . . ?
C2 C3 H3 119.7 . . ?
C3 C4 C5 119.7(2) . . ?
C3 C4 H4 120.1 . . ?
C5 C4 H4 120.1 . . ?
C6 C5 C4 119.9(2) . . ?
C6 C5 H5 120.0 . . ?
C4 C5 H5 120.0 . . ?
C5 C6 C1 121.4(2) . . ?
C5 C6 H6 119.3 . . ?
C1 C6 H6 119.3 . . ?
C12 C7 C8 117.8(2) . . ?
C12 C7 Si1 126.79(18) . . ?
C8 C7 Si1 115.09(17) . . ?
C10 C9 C8 120.1(2) . . ?
C10 C9 H9 119.9 . . ?
C8 C9 H9 119.9 . . ?
C9 C8 C7 120.3(2) . . ?
C9 C8 P2 124.65(19) . . ?
C7 C8 P2 114.83(17) . . ?
C11 C10 C9 120.2(2) . . ?
C11 C10 H10 119.9 . . ?
C9 C10 H10 119.9 . . ?
C10 C11 C12 119.8(2) . . ?
C10 C11 H11 120.1 . . ?
C12 C11 H11 120.1 . . ?
C11 C12 C7 121.6(2) . . ?
C11 C12 H12 119.2 . . ?
C7 C12 H12 119.2 . . ?
Si1 C13 H13A 109.5 . . ?
Si1 C13 H13B 109.5 . . ?
H13A C13 H13B 109.5 . . ?
Si1 C13 H13C 109.5 . . ?
H13A C13 H13C 109.5 . . ?
H13B C13 H13C 109.5 . . ?
C15 C14 C16 109.6(2) . . ?
C15 C14 P1 110.99(17) . . ?
C16 C14 P1 113.39(17) . . ?
C15 C14 H14 107.5 . . ?
C16 C14 H14 107.5 . . ?
P1 C14 H14 107.5 . . ?
C14 C15 H15A 109.5 . . ?
C14 C15 H15B 109.5 . . ?
H15A C15 H15B 109.5 . . ?
C14 C15 H15C 109.5 . . ?
H15A C15 H15C 109.5 . . ?
H15B C15 H15C 109.5 . . ?
C14 C16 H16A 109.5 . . ?
C14 C16 H16B 109.5 . . ?
H16A C16 H16B 109.5 . . ?
C14 C16 H16C 109.5 . . ?
H16A C16 H16C 109.5 . . ?
H16B C16 H16C 109.5 . . ?
C19 C17 C18 108.8(2) . . ?
C19 C17 P1 113.21(16) . . ?
C18 C17 P1 110.35(17) . . ?
C19 C17 H17 108.1 . . ?
C18 C17 H17 108.1 . . ?
P1 C17 H17 108.1 . . ?
C17 C18 H18A 109.5 . . ?
C17 C18 H18B 109.5 . . ?
H18A C18 H18B 109.5 . . ?
C17 C18 H18C 109.5 . . ?
H18A C18 H18C 109.5 . . ?
H18B C18 H18C 109.5 . . ?
C17 C19 H19A 109.5 . . ?
C17 C19 H19B 109.5 . . ?
H19A C19 H19B 109.5 . . ?
C17 C19 H19C 109.5 . . ?
H19A C19 H19C 109.5 . . ?
H19B C19 H19C 109.5 . . ?
C22 C20 C21 109.5(2) . . ?
C22 C20 P2 112.36(16) . . ?
C21 C20 P2 110.56(16) . . ?
C22 C20 H20 108.1 . . ?
C21 C20 H20 108.1 . . ?
P2 C20 H20 108.1 . . ?
C20 C21 H21A 109.5 . . ?
C20 C21 H21B 109.5 . . ?
H21A C21 H21B 109.5 . . ?
C20 C21 H21C 109.5 . . ?
H21A C21 H21C 109.5 . . ?
H21B C21 H21C 109.5 . . ?
C20 C22 H22A 109.5 . . ?
C20 C22 H22B 109.5 . . ?
H22A C22 H22B 109.5 . . ?
C20 C22 H22C 109.5 . . ?
H22A C22 H22C 109.5 . . ?
H22B C22 H22C 109.5 . . ?
C25 C23 C24 109.7(2) . . ?
C25 C23 P2 112.82(17) . . ?
C24 C23 P2 110.83(17) . . ?
C25 C23 H23 107.8 . . ?
C24 C23 H23 107.8 . . ?
P2 C23 H23 107.8 . . ?
C23 C24 H24A 109.5 . . ?
C23 C24 H24B 109.5 . . ?
H24A C24 H24B 109.5 . . ?
C23 C24 H24C 109.5 . . ?
H24A C24 H24C 109.5 . . ?
H24B C24 H24C 109.5 . . ?
C23 C25 H25A 109.5 . . ?
C23 C25 H25B 109.5 . . ?
H25A C25 H25B 109.5 . . ?
C23 C25 H25C 109.5 . . ?
H25A C25 H25C 109.5 . . ?
H25B C25 H25C 109.5 . . ?
N1 C26 Co1 173.9(2) . . ?
N1 C27 C30 108.1(2) . . ?
N1 C27 C28 107.6(2) . . ?
C30 C27 C28 111.9(3) . . ?
N1 C27 C29 108.2(2) . . ?
C30 C27 C29 110.8(3) . . ?
C28 C27 C29 110.1(2) . . ?
C27 C28 H28A 109.5 . . ?
C27 C28 H28B 109.5 . . ?
H28A C28 H28B 109.5 . . ?
C27 C28 H28C 109.5 . . ?
H28A C28 H28C 109.5 . . ?
H28B C28 H28C 109.5 . . ?
C27 C29 H29A 109.5 . . ?
C27 C29 H29B 109.5 . . ?
H29A C29 H29B 109.5 . . ?
C27 C29 H29C 109.5 . . ?
H29A C29 H29C 109.5 . . ?
H29B C29 H29C 109.5 . . ?
C27 C30 H30A 109.5 . . ?
C27 C30 H30B 109.5 . . ?
H30A C30 H30B 109.5 . . ?
C27 C30 H30C 109.5 . . ?
H30A C30 H30C 109.5 . . ?
H30B C30 H30C 109.5 . . ?
N2 C31 Co1 178.3(2) . . ?
N2 C32 C34B 112.9(6) . . ?
N2 C32 C35B 111.4(7) . . ?
C34B C32 C35B 115.0(12) . . ?
N2 C32 C33A 108.8(3) . . ?
N2 C32 C34A 107.8(3) . . ?
C33A C32 C34A 114.5(5) . . ?
N2 C32 C35A 106.1(3) . . ?
C33A C32 C35A 110.2(4) . . ?
C34A C32 C35A 109.0(3) . . ?
N2 C32 C33B 104.5(4) . . ?
C34B C32 C33B 108.7(8) . . ?
C35B C32 C33B 103.2(9) . . ?
C32 C33A H33A 109.5 . . ?
C32 C33A H33B 109.5 . . ?
H33A C33A H33B 109.5 . . ?
C32 C33A H33C 109.5 . . ?
H33A C33A H33C 109.5 . . ?
H33B C33A H33C 109.5 . . ?
C32 C34A H34A 109.5 . . ?
C32 C34A H34B 109.5 . . ?
H34A C34A H34B 109.5 . . ?
C32 C34A H34C 109.5 . . ?
H34A C34A H34C 109.5 . . ?
H34B C34A H34C 109.5 . . ?
C32 C35A H35A 109.5 . . ?
C32 C35A H35B 109.5 . . ?
H35A C35A H35B 109.5 . . ?
C32 C35A H35C 109.5 . . ?
H35A C35A H35C 109.5 . . ?
H35B C35A H35C 109.5 . . ?
C32 C33B H33D 109.5 . . ?
C32 C33B H33E 109.5 . . ?
H33D C33B H33E 109.5 . . ?
C32 C33B H33F 109.5 . . ?
H33D C33B H33F 109.5 . . ?
H33E C33B H33F 109.5 . . ?
C32 C34B H34D 109.5 . . ?
C32 C34B H34E 109.5 . . ?
H34D C34B H34E 109.5 . . ?
C32 C34B H34F 109.5 . . ?
H34D C34B H34F 109.5 . . ?
H34E C34B H34F 109.5 . . ?
C32 C35B H35D 109.5 . . ?
C32 C35B H35E 109.5 . . ?
H35D C35B H35E 109.5 . . ?
C32 C35B H35F 109.5 . . ?
H35D C35B H35F 109.5 . . ?
H35E C35B H35F 109.5 . . ?

loop_
_geom_bond_atom_site_label_1
_geom_bond_atom_site_label_2
_geom_bond_distance
_geom_bond_site_symmetry_2
_geom_bond_publ_flag
Co1 C31 1.793(2) . ?
Co1 C26 1.830(2) . ?
Co1 P2 2.1832(7) . ?
Co1 P1 2.1846(7) . ?
Co1 Si1 2.2591(7) . ?
P1 C2 1.839(2) . ?
P1 C14 1.877(2) . ?
P1 C17 1.885(2) . ?
Si1 C13 1.894(2) . ?
Si1 C7 1.899(2) . ?
Si1 C1 1.900(2) . ?
N1 C26 1.172(3) . ?
N1 C27 1.445(3) . ?
C1 C2 1.397(3) . ?
C1 C6 1.402(3) . ?
N2 C31 1.168(3) . ?
N2 C32 1.432(3) . ?
C2 C3 1.393(3) . ?
P2 C8 1.841(2) . ?
P2 C23 1.883(2) . ?
P2 C20 1.884(2) . ?
C3 C4 1.386(4) . ?
C3 H3 0.9500 . ?
C4 C5 1.386(4) . ?
C4 H4 0.9500 . ?
C5 C6 1.373(3) . ?
C5 H5 0.9500 . ?
C6 H6 0.9500 . ?
C7 C12 1.395(3) . ?
C7 C8 1.401(3) . ?
C9 C10 1.379(4) . ?
C9 C8 1.399(3) . ?
C9 H9 0.9500 . ?
C10 C11 1.376(4) . ?
C10 H10 0.9500 . ?
C11 C12 1.384(3) . ?
C11 H11 0.9500 . ?
C12 H12 0.9500 . ?
C13 H13A 0.9800 . ?
C13 H13B 0.9800 . ?
C13 H13C 0.9800 . ?
C14 C15 1.523(4) . ?
C14 C16 1.525(3) . ?
C14 H14 1.0000 . ?
C15 H15A 0.9800 . ?
C15 H15B 0.9800 . ?
C15 H15C 0.9800 . ?
C16 H16A 0.9800 . ?
C16 H16B 0.9800 . ?
C16 H16C 0.9800 . ?
C17 C19 1.520(4) . ?
C17 C18 1.538(3) . ?
C17 H17 1.0000 . ?
C18 H18A 0.9800 . ?
C18 H18B 0.9800 . ?
C18 H18C 0.9800 . ?
C19 H19A 0.9800 . ?
C19 H19B 0.9800 . ?
C19 H19C 0.9800 . ?
C20 C22 1.526(4) . ?
C20 C21 1.530(3) . ?
C20 H20 1.0000 . ?
C21 H21A 0.9800 . ?
C21 H21B 0.9800 . ?
C21 H21C 0.9800 . ?
C22 H22A 0.9800 . ?
C22 H22B 0.9800 . ?
C22 H22C 0.9800 . ?
C23 C25 1.526(4) . ?
C23 C24 1.535(3) . ?
C23 H23 1.0000 . ?
C24 H24A 0.9800 . ?
C24 H24B 0.9800 . ?
C24 H24C 0.9800 . ?
C25 H25A 0.9800 . ?
C25 H25B 0.9800 . ?
C25 H25C 0.9800 . ?
C27 C30 1.513(4) . ?
C27 C28 1.518(4) . ?
C27 C29 1.524(4) . ?
C28 H28A 0.9800 . ?
C28 H28B 0.9800 . ?
C28 H28C 0.9800 . ?
C29 H29A 0.9800 . ?
C29 H29B 0.9800 . ?
C29 H29C 0.9800 . ?
C30 H30A 0.9800 . ?
C30 H30B 0.9800 . ?
C30 H30C 0.9800 . ?
C32 C34B 1.435(12) . ?
C32 C35B 1.476(15) . ?
C32 C33A 1.476(6) . ?
C32 C34A 1.484(6) . ?
C32 C35A 1.581(5) . ?
C32 C33B 1.636(11) . ?
C33A H33A 0.9800 . ?
C33A H33B 0.9800 . ?
C33A H33C 0.9800 . ?
C34A H34A 0.9800 . ?
C34A H34B 0.9800 . ?
C34A H34C 0.9800 . ?
C35A H35A 0.9800 . ?
C35A H35B 0.9800 . ?
C35A H35C 0.9800 . ?
C33B H33D 0.9800 . ?
C33B H33E 0.9800 . ?
C33B H33F 0.9800 . ?
C34B H34D 0.9800 . ?
C34B H34E 0.9800 . ?
C34B H34F 0.9800 . ?
C35B H35D 0.9800 . ?
C35B H35E 0.9800 . ?
C35B H35F 0.9800 . ?
